data_4114455
loop_
_publ_author_name
'Hong Meng'
'Dmitrii F. Perepichka'
'Michael Bendikov'
'Fred Wudl'
'Grant Z. Pan'
'Wenjiang Yu'
'Wenjian Dong'
'Stuart Brown'

_publ_section_title
;
 Solid-State Synthesis of a Conducting Polythiophene via an Unprecedented
 Heterocyclic Coupling Reaction
;
_journal_name_full 'Journal of the American Chemical Society'
_journal_page_first 15151
_journal_page_last 15162
_journal_paper_doi 10.1021/ja037115y
_journal_volume 125
_journal_year 2003
_chemical_formula_sum 'C6 H4 Br2 O2 S'
_chemical_formula_weight 299.97
_chemical_name_systematic
; 
 ? 
;
_space_group_IT_number 9
_symmetry_cell_setting monoclinic
_symmetry_space_group_name_Hall 'C -2yc'
_symmetry_space_group_name_H-M 'C 1 c 1'
_atom_sites_solution_hydrogens geom
_atom_sites_solution_primary direct
_atom_sites_solution_secondary difmap
_audit_creation_method SHELXL-97
_cell_angle_alpha 90.00
_cell_angle_beta 123.959(4)
_cell_angle_gamma 90.00
_cell_formula_units_Z 8
_cell_length_a 25.270(6)
_cell_length_b 5.0127(12)
_cell_length_c 15.667(4)
_cell_measurement_temperature 100(2)
_cell_volume 1646.1(7)
_computing_cell_refinement 'Bruker SMART'
_computing_data_collection 'Bruker SMART'
_computing_data_reduction 'Bruker SHELXTL'
_computing_molecular_graphics 'Bruker SHELXTL'
_computing_publication_material 'Bruker SHELXTL'
_computing_structure_refinement 'SHELXL-97 (Sheldrick, 1997)'
_computing_structure_solution 'SHELXS-97 (Sheldrick, 1990)'
_diffrn_ambient_temperature 100(2)
_diffrn_measured_fraction_theta_full 0.968
_diffrn_measured_fraction_theta_max 0.968
_diffrn_measurement_device_type 'CCD area detector'
_diffrn_measurement_method 'phi and omega scans'
_diffrn_radiation_monochromator graphite
_diffrn_radiation_source 'fine-focus sealed tube'
_diffrn_radiation_type MoK\a
_diffrn_radiation_wavelength 0.71073
_diffrn_reflns_av_R_equivalents 0.0691
_diffrn_reflns_av_sigmaI/netI 0.0524
_diffrn_reflns_limit_h_max 32
_diffrn_reflns_limit_h_min -17
_diffrn_reflns_limit_k_max 6
_diffrn_reflns_limit_k_min -6
_diffrn_reflns_limit_l_max 19
_diffrn_reflns_limit_l_min -20
_diffrn_reflns_number 5067
_diffrn_reflns_theta_full 28.26
_diffrn_reflns_theta_max 28.26
_diffrn_reflns_theta_min 1.94
_exptl_absorpt_coefficient_mu 10.045
_exptl_absorpt_correction_T_max 1.0000
_exptl_absorpt_correction_T_min 0.3343
_exptl_absorpt_correction_type empirical
_exptl_absorpt_process_details Sadabs(Bruker)
_exptl_crystal_colour purple
_exptl_crystal_density_diffrn 2.421
_exptl_crystal_description plate
_exptl_crystal_F_000 1136
_exptl_crystal_size_max .01
_exptl_crystal_size_mid .18
_exptl_crystal_size_min .2
_refine_diff_density_max 1.822
_refine_diff_density_min -2.151
_refine_diff_density_rms 0.252
_refine_ls_abs_structure_details 'Flack H D (1983), Acta Cryst. A39, 876-881'
_refine_ls_abs_structure_Flack 0.090(15)
_refine_ls_extinction_coef 0.0010(2)
_refine_ls_extinction_expression Fc^*^=kFc[1+0.001xFc^2^\l^3^/sin(2\q)]^-1/4^
_refine_ls_extinction_method SHELXL
_refine_ls_goodness_of_fit_ref 1.027
_refine_ls_hydrogen_treatment mixed
_refine_ls_matrix_type full
_refine_ls_number_parameters 200
_refine_ls_number_reflns 2583
_refine_ls_number_restraints 2
_refine_ls_restrained_S_all 1.027
_refine_ls_R_factor_all 0.0479
_refine_ls_R_factor_gt 0.0460
_refine_ls_shift/su_max 0.000
_refine_ls_shift/su_mean 0.000
_refine_ls_structure_factor_coef Fsqd
_refine_ls_weighting_details 'calc w=1/[\s^2^(Fo^2^)+(0.0892P)^2^+0.0000P] where P=(Fo^2^+2Fc^2^)/3'
_refine_ls_weighting_scheme calc
_refine_ls_wR_factor_gt 0.1186
_refine_ls_wR_factor_ref 0.1196
_reflns_number_gt 2425
_reflns_number_total 2583
_reflns_threshold_expression >2sigma(I)
_cod_data_source_file ja037115ysi20030707_023823.cif
_cod_data_source_block sad
_cod_database_code 4114455

loop_
_symmetry_equiv_pos_as_xyz
'x, y, z'
'x, -y, z+1/2'
'x+1/2, y+1/2, z'
'x+1/2, -y+1/2, z+1/2'

loop_
_atom_site_label
_atom_site_type_symbol
_atom_site_fract_x
_atom_site_fract_y
_atom_site_fract_z
_atom_site_U_iso_or_equiv
_atom_site_adp_type
_atom_site_occupancy
_atom_site_symmetry_multiplicity
_atom_site_calc_flag
_atom_site_refinement_flags
Br3 Br 0.32737(5) -0.04563(16) 0.39045(6) 0.0185(2) Uani 1 1 d .
Br4 Br 0.30905(5) 0.65695(17) 0.05794(6) 0.0191(2) Uani 1 1 d .
S2 S 0.35131(12) 0.3624(4) 0.26367(19) 0.0168(5) Uani 1 1 d .
O1 O 0.6037(3) 0.1188(11) 0.1755(5) 0.0137(13) Uani 1 1 d .
O2 O 0.5988(3) -0.2176(11) 0.3227(5) 0.0144(12) Uani 1 1 d .
C1 C 0.5021(5) 0.2842(15) 0.1358(7) 0.0133(18) Uani 1 1 d .
C2 C 0.5535(5) 0.1248(14) 0.1864(7) 0.0125(17) Uani 1 1 d .
C3 C 0.6588(5) 0.0035(16) 0.2634(7) 0.0139(17) Uani 1 1 d .
H3A H 0.6767 0.1299 0.3217 0.017 Uiso 1 1 calc R
H3B H 0.6915 -0.0277 0.2485 0.017 Uiso 1 1 calc R
C4 C 0.6435(5) -0.2562(16) 0.2933(7) 0.0135(17) Uani 1 1 d .
H4A H 0.6250 -0.3820 0.2347 0.016 Uiso 1 1 calc R
H4B H 0.6834 -0.3360 0.3516 0.016 Uiso 1 1 calc R
C5 C 0.5522(5) -0.0432(15) 0.2600(7) 0.0146(18) Uani 1 1 d .
C6 C 0.4997(5) -0.0026(16) 0.2600(7) 0.0134(17) Uani 1 1 d .
C7 C 0.3009(5) 0.1332(15) 0.2664(7) 0.0136(18) Uani 1 1 d .
Br2 Br 0.48151(5) -0.15965(18) 0.34924(6) 0.0180(2) Uani 1 1 d .
Br1 Br 0.48498(4) 0.54012(15) 0.03567(6) 0.0161(2) Uani 1 1 d .
S1 S 0.44985(12) 0.2392(4) 0.17203(17) 0.0161(5) Uani 1 1 d .
O3 O 0.1967(4) -0.0562(11) 0.1582(5) 0.0184(14) Uani 1 1 d .
O4 O 0.1887(3) 0.2786(11) 0.0011(5) 0.0170(13) Uani 1 1 d .
C8 C 0.2454(5) 0.1044(16) 0.1770(7) 0.0157(18) Uani 1 1 d .
C9 C 0.1506(5) -0.0962(16) 0.0502(7) 0.017(2) Uani 1 1 d .
H9A H 0.1116 -0.1781 0.0393 0.021 Uiso 1 1 calc R
H9B H 0.1681 -0.2193 0.0224 0.021 Uiso 1 1 calc R
C10 C 0.1340(5) 0.1675(16) -0.0058(7) 0.0172(19) Uani 1 1 d .
H10A H 0.0992 0.1410 -0.0790 0.021 Uiso 1 1 calc R
H10B H 0.1188 0.2934 0.0246 0.021 Uiso 1 1 calc R
C11 C 0.2410(4) 0.2740(15) 0.0984(6) 0.0117(16) Uani 1 1 d .
C12 C 0.2956(5) 0.4190(15) 0.1361(7) 0.0160(19) Uani 1 1 d .

loop_
_atom_site_aniso_label
_atom_site_aniso_U_11
_atom_site_aniso_U_22
_atom_site_aniso_U_33
_atom_site_aniso_U_23
_atom_site_aniso_U_13
_atom_site_aniso_U_12
Br3 0.0231(6) 0.0204(4) 0.0153(5) 0.0025(3) 0.0128(4) 0.0044(4)
Br4 0.0165(5) 0.0177(4) 0.0283(5) 0.0067(3) 0.0157(5) 0.0002(4)
S2 0.0151(13) 0.0166(9) 0.0216(12) -0.0018(8) 0.0120(11) -0.0018(9)
O1 0.012(4) 0.014(2) 0.018(3) -0.001(2) 0.010(3) -0.004(2)
O2 0.015(3) 0.015(2) 0.015(3) 0.005(2) 0.009(3) 0.005(3)
C1 0.019(5) 0.008(3) 0.016(4) 0.000(3) 0.011(4) 0.000(3)
C2 0.019(5) 0.009(3) 0.018(4) -0.004(3) 0.016(4) -0.003(3)
C3 0.014(5) 0.012(3) 0.015(4) 0.000(3) 0.008(4) -0.004(3)
C4 0.012(5) 0.015(4) 0.017(4) 0.008(3) 0.011(4) 0.006(4)
C5 0.016(5) 0.013(3) 0.016(4) -0.002(3) 0.010(4) -0.002(3)
C6 0.012(5) 0.017(4) 0.014(4) -0.003(3) 0.009(4) -0.005(3)
C7 0.018(5) 0.012(3) 0.014(4) -0.003(3) 0.011(4) -0.003(3)
Br2 0.0181(5) 0.0222(4) 0.0207(5) 0.0022(3) 0.0150(4) -0.0023(4)
Br1 0.0191(5) 0.0143(4) 0.0156(5) 0.0026(3) 0.0100(4) 0.0025(4)
S1 0.0158(13) 0.0180(9) 0.0190(11) 0.0014(8) 0.0124(10) 0.0022(9)
O3 0.025(4) 0.015(3) 0.020(3) 0.001(2) 0.016(3) -0.004(3)
O4 0.014(4) 0.021(3) 0.019(3) 0.003(2) 0.011(3) -0.001(3)
C8 0.018(5) 0.013(3) 0.022(4) 0.005(3) 0.014(4) 0.002(4)
C9 0.028(6) 0.011(3) 0.020(5) -0.002(3) 0.018(5) -0.002(4)
C10 0.013(5) 0.018(4) 0.018(5) -0.001(3) 0.007(4) 0.000(4)
C11 0.010(5) 0.012(3) 0.014(4) 0.005(3) 0.007(4) 0.006(3)
C12 0.024(6) 0.012(3) 0.018(4) 0.001(3) 0.015(5) 0.003(4)

loop_
_atom_type_symbol
_atom_type_description
_atom_type_scat_dispersion_real
_atom_type_scat_dispersion_imag
_atom_type_scat_source
C C 0.0033 0.0016 'International Tables Vol C Tables 4.2.6.8 and 6.1.1.4'
H H 0.0000 0.0000 'International Tables Vol C Tables 4.2.6.8 and 6.1.1.4'
O O 0.0106 0.0060 'International Tables Vol C Tables 4.2.6.8 and 6.1.1.4'
S S 0.1246 0.1234 'International Tables Vol C Tables 4.2.6.8 and 6.1.1.4'
Br Br -0.2901 2.4595 'International Tables Vol C Tables 4.2.6.8 and 6.1.1.4'

loop_
_geom_angle_atom_site_label_1
_geom_angle_atom_site_label_2
_geom_angle_atom_site_label_3
_geom_angle
C12 S2 C7 90.1(5)
C2 O1 C3 111.1(6)
C5 O2 C4 111.9(6)
C2 C1 S1 113.3(6)
C2 C1 Br1 126.4(7)
S1 C1 Br1 120.3(5)
C1 C2 O1 126.6(7)
C1 C2 C5 111.8(8)
O1 C2 C5 121.5(8)
O1 C3 C4 111.8(8)
O2 C4 C3 111.3(7)
C6 C5 O2 124.0(8)
C6 C5 C2 112.0(8)
O2 C5 C2 124.0(8)
C5 C6 S1 112.6(6)
C5 C6 Br2 126.2(7)
S1 C6 Br2 121.0(5)
C8 C7 S2 113.9(6)
C8 C7 Br3 126.3(7)
S2 C7 Br3 119.8(5)
C1 S1 C6 90.2(4)
C8 O3 C9 112.4(6)
C11 O4 C10 111.8(6)
C7 C8 O3 126.2(8)
C7 C8 C11 111.6(8)
O3 C8 C11 122.2(8)
O3 C9 C10 110.0(7)
O4 C10 C9 110.7(8)
O4 C11 C12 126.4(7)
O4 C11 C8 122.2(8)
C12 C11 C8 111.4(8)
C11 C12 S2 113.0(6)
C11 C12 Br4 124.4(7)
S2 C12 Br4 122.6(6)

loop_
_geom_bond_atom_site_label_1
_geom_bond_atom_site_label_2
_geom_bond_distance
Br3 C7 1.891(8)
Br4 C12 1.872(8)
S2 C12 1.707(10)
S2 C7 1.733(9)
O1 C2 1.372(11)
O1 C3 1.423(11)
O2 C5 1.351(11)
O2 C4 1.451(10)
C1 C2 1.343(13)
C1 S1 1.719(9)
C1 Br1 1.880(8)
C2 C5 1.443(11)
C3 C4 1.505(11)
C5 C6 1.343(13)
C6 S1 1.736(9)
C6 Br2 1.872(8)
C7 C8 1.325(14)
O3 C8 1.358(12)
O3 C9 1.435(11)
O4 C11 1.350(11)
O4 C10 1.437(12)
C8 C11 1.449(10)
C9 C10 1.511(11)
C11 C12 1.367(14)

loop_
_geom_torsion_atom_site_label_1
_geom_torsion_atom_site_label_2
_geom_torsion_atom_site_label_3
_geom_torsion_atom_site_label_4
_geom_torsion
S1 C1 C2 O1 -178.7(6)
Br1 C1 C2 O1 0.5(13)
S1 C1 C2 C5 -0.7(10)
Br1 C1 C2 C5 178.4(6)
C3 O1 C2 C1 158.8(8)
C3 O1 C2 C5 -18.9(10)
C2 O1 C3 C4 48.9(8)
C5 O2 C4 C3 41.1(10)
O1 C3 C4 O2 -62.8(9)
C4 O2 C5 C6 169.3(8)
C4 O2 C5 C2 -11.7(11)
C1 C2 C5 C6 0.6(11)
O1 C2 C5 C6 178.7(7)
C1 C2 C5 O2 -178.4(8)
O1 C2 C5 O2 -0.4(13)
O2 C5 C6 S1 178.8(7)
C2 C5 C6 S1 -0.2(9)
O2 C5 C6 Br2 3.6(13)
C2 C5 C6 Br2 -175.4(6)
C12 S2 C7 C8 -0.8(7)
C12 S2 C7 Br3 179.9(5)
C2 C1 S1 C6 0.5(7)
Br1 C1 S1 C6 -178.7(5)
C5 C6 S1 C1 -0.1(7)
Br2 C6 S1 C1 175.3(5)
S2 C7 C8 O3 -178.3(7)
Br3 C7 C8 O3 1.0(13)
S2 C7 C8 C11 0.2(10)
Br3 C7 C8 C11 179.5(6)
C9 O3 C8 C7 -164.9(9)
C9 O3 C8 C11 16.8(11)
C8 O3 C9 C10 -46.4(10)
C11 O4 C10 C9 -48.0(9)
O3 C9 C10 O4 64.6(9)
C10 O4 C11 C12 -162.8(8)
C10 O4 C11 C8 17.9(10)
C7 C8 C11 O4 -180.0(8)
O3 C8 C11 O4 -1.4(12)
C7 C8 C11 C12 0.7(10)
O3 C8 C11 C12 179.2(8)
O4 C11 C12 S2 179.4(6)
C8 C11 C12 S2 -1.2(9)
O4 C11 C12 Br4 -0.4(13)
C8 C11 C12 Br4 178.9(6)
C7 S2 C12 C11 1.1(7)
C7 S2 C12 Br4 -179.0(6)
